data_4102163
loop_
_publ_author_name
'Kyriakos C. Stylianou'
'Romain Heck'
'Samantha Y. Chong'
'John Bacsa'
'James T. A. Jones'
'Yaroslav Z. Khimyak'
'Darren Bradshaw'
'Matthew J. Rosseinsky'

_publ_section_title
;
 A Guest-Responsive Fluorescent 3D Microporous Metal-Organic Framework
 Derived from a Long-Lifetime Pyrene Core
;
_journal_name_full 'Journal of the American Chemical Society'
_journal_page_first 4119
_journal_page_last 4130
_journal_paper_doi 10.1021/ja906041f
_journal_volume 132
_journal_year 2010
_chemical_formula_moiety '(In 3+)2, (C44 H22 O8 4-), (O H 1-)2, (C3 N O H7)3, (H2 O)4'
_chemical_formula_sum 'C53 H53 In2 N3 O17'
_chemical_formula_weight 1233.62
_chemical_name_common InPyrene
_chemical_name_systematic
;
 ?
;
_space_group_IT_number 65
_symmetry_cell_setting orthorhombic
_symmetry_space_group_name_Hall '-C 2 2'
_symmetry_space_group_name_H-M 'C m m m'
_atom_sites_solution_hydrogens geom
_atom_sites_solution_primary direct
_atom_sites_solution_secondary difmap
_audit_creation_method SHELXL-97
_audit_update_record
;
2009-12-16 # Formatted by publCIF
;
_cell_angle_alpha 90.00
_cell_angle_beta 90.00
_cell_angle_gamma 90.00
_cell_formula_units_Z 2
_cell_length_a 30.748(18)
_cell_length_b 7.120(4)
_cell_length_c 15.932(9)
_cell_measurement_reflns_used 1640
_cell_measurement_temperature 150(2)
_cell_measurement_theta_max 20.43
_cell_measurement_theta_min 2.87
_cell_volume 3488(3)
_computing_cell_refinement 'SAINT v6.45a (Bruker, 2005)'
_computing_data_collection 'SMART v.5.632 (Bruker, 2005)'
_computing_data_reduction 'SAINT v6.45a (Bruker, 2005)'
_computing_structure_refinement 'SHELXL-97 (Sheldrick, 2008)'
_computing_structure_solution 'SHELXS-97 (Sheldrick, 2008)'
_diffrn_ambient_temperature 150(2)
_diffrn_measured_fraction_theta_full 0.991
_diffrn_measured_fraction_theta_max 0.991
_diffrn_measurement_device_type 'Bruker D8 diffractometer with APEX detector'
_diffrn_measurement_method '\w scans with a narrow frame width'
_diffrn_radiation_monochromator 'Silicon 111'
_diffrn_radiation_source 'Daresbury SRS, Station 16.2SMX'
_diffrn_radiation_type synchrotron
_diffrn_radiation_wavelength 0.71073
_diffrn_reflns_av_R_equivalents 0.0731
_diffrn_reflns_av_sigmaI/netI 0.0641
_diffrn_reflns_limit_h_max 27
_diffrn_reflns_limit_h_min -36
_diffrn_reflns_limit_k_max 8
_diffrn_reflns_limit_k_min -8
_diffrn_reflns_limit_l_max 19
_diffrn_reflns_limit_l_min -19
_diffrn_reflns_number 9248
_diffrn_reflns_theta_full 25.35
_diffrn_reflns_theta_max 25.35
_diffrn_reflns_theta_min 2.94
_exptl_absorpt_coefficient_mu 0.718
_exptl_absorpt_correction_T_max 0.993
_exptl_absorpt_correction_T_min 0.9650
_exptl_absorpt_correction_type multi-scan
_exptl_absorpt_process_details 'SADABS V2008-1 (Sheldrick, 2008)'
_exptl_crystal_colour yellow
_exptl_crystal_density_diffrn 1.175
_exptl_crystal_density_method 'not measured'
_exptl_crystal_description prism
_exptl_crystal_F_000 1252
_exptl_crystal_size_max 0.05
_exptl_crystal_size_mid 0.02
_exptl_crystal_size_min 0.01
_platon_squeeze_details
;
SQUEEZE routine in PLATON calculates 317 electrons/cell, 
corresponding to
3 DMF and 4 H2O molecules per formula unit,
and was then used to remove their contributions 
towards the diffraction intensities in the final refinements. 

;
_refine_diff_density_max 1.769
_refine_diff_density_min -0.878
_refine_diff_density_rms 0.111
_refine_ls_extinction_method none
_refine_ls_goodness_of_fit_ref 0.975
_refine_ls_hydrogen_treatment mixed
_refine_ls_matrix_type full
_refine_ls_number_parameters 87
_refine_ls_number_reflns 1823
_refine_ls_number_restraints 36
_refine_ls_restrained_S_all 0.969
_refine_ls_R_factor_all 0.0943
_refine_ls_R_factor_gt 0.0630
_refine_ls_shift/su_max 0.000
_refine_ls_shift/su_mean 0.000
_refine_ls_structure_factor_coef Fsqd
_refine_ls_weighting_details 'calc w=1/[\s^2^(Fo^2^)+(0.1173P)^2^+0.0000P] where P=(Fo^2^+2Fc^2^)/3'
_refine_ls_weighting_scheme calc
_refine_ls_wR_factor_gt 0.1640
_refine_ls_wR_factor_ref 0.1741
_reflns_number_gt 1163
_reflns_number_total 1823
_reflns_threshold_expression >2sigma(I)
_cod_data_source_file ja906041f_si_003.cif
_cod_data_source_block mjr593
_cod_database_code 4102163

loop_
_symmetry_equiv_pos_as_xyz
'x, y, z'
'-x, -y, z'
'x, -y, -z'
'-x, y, -z'
'x+1/2, y+1/2, z'
'-x+1/2, -y+1/2, z'
'x+1/2, -y+1/2, -z'
'-x+1/2, y+1/2, -z'
'-x, -y, -z'
'x, y, -z'
'-x, y, z'
'x, -y, z'
'-x+1/2, -y+1/2, -z'
'x+1/2, y+1/2, -z'
'-x+1/2, y+1/2, z'
'x+1/2, -y+1/2, z'

loop_
_atom_site_label
_atom_site_type_symbol
_atom_site_fract_x
_atom_site_fract_y
_atom_site_fract_z
_atom_site_U_iso_or_equiv
_atom_site_adp_type
_atom_site_occupancy
_atom_site_symmetry_multiplicity
_atom_site_calc_flag
_atom_site_refinement_flags
_atom_site_disorder_assembly
_atom_site_disorder_group
In1 In 0.2500 0.2500 0.0000 0.0403(3) Uani 1 4 d S . .
O1 O 0.2837(3) 0.5000 0.0000 0.047(2) Uani 1 4 d SD . .
C1 C 0.1944(3) 0.5000 0.1223(5) 0.054(2) Uani 1 2 d SD . .
H1 H 0.3156(3) 0.5000 0.0000 0.064 Uiso 1 4 d SD . .
O3 O 0.20593(18) 0.3484(8) 0.0956(3) 0.0756(15) Uani 1 1 d . A .
C10 C 0.0249(4) 0.5000 0.3393(7) 0.086(4) Uani 1 2 d S . .
H10 H 0.0416 0.5000 0.2892 0.103 Uiso 1 2 calc SR . .
C5 C 0.0224(5) 0.5000 0.5000 0.081(5) Uani 1 4 d SD . .
C8 C 0.0901(3) 0.5000 0.4257(5) 0.090(4) Uani 1 2 d SD . .
C9 C 0.0441(3) 0.5000 0.4213(4) 0.049(2) Uani 1 2 d SD . .
C11 C 0.1139(6) 0.5000 0.5000 0.160(13) Uani 1 4 d SD . .
H11 H 0.1448 0.5000 0.5000 0.191 Uiso 1 4 calc SR . .
C2A C 0.1658(4) 0.497(3) 0.1963(6) 0.080(2) Uani 0.50 2 d SPD A -1
C3A C 0.1389(7) 0.651(3) 0.2094(11) 0.080(2) Uani 0.25 1 d PD A -1
H3A H 0.1378 0.7477 0.1684 0.096 Uiso 0.25 1 calc PR A -1
C4A C 0.1134(7) 0.666(3) 0.2811(12) 0.080(2) Uani 0.25 1 d PD A -1
H4A H 0.0953 0.7726 0.2880 0.096 Uiso 0.25 1 calc PR A -1
C5A C 0.1138(4) 0.523(2) 0.3455(7) 0.080(2) Uani 0.25 1 d PD A -1
C6A C 0.1422(7) 0.365(3) 0.3297(12) 0.080(2) Uani 0.25 1 d PD A -1
H6A H 0.1440 0.2659 0.3694 0.096 Uiso 0.25 1 calc PR A -1
C7A C 0.1669(7) 0.358(3) 0.2568(12) 0.080(2) Uani 0.25 1 d PD A -1
H7A H 0.1854 0.2523 0.2480 0.096 Uiso 0.25 1 calc PR A -1
C2B C 0.1658(4) 0.497(3) 0.1963(6) 0.080(2) Uani 0.50 2 d SPD A -2
C3B C 0.1425(11) 0.343(4) 0.2247(17) 0.080(2) Uani 0.25 1 d PD A -2
H3B H 0.1462 0.2251 0.1979 0.096 Uiso 0.25 1 calc PR A -2
C4B C 0.1138(10) 0.359(4) 0.2917(15) 0.080(2) Uani 0.25 1 d PD A -2
H4B H 0.0937 0.2604 0.3024 0.096 Uiso 0.25 1 calc PR A -2
C5B C 0.1138(4) 0.523(2) 0.3455(7) 0.080(2) Uani 0.25 1 d PD A -2
C6B C 0.1368(10) 0.683(3) 0.3119(16) 0.080(2) Uani 0.25 1 d PD A -2
H6B H 0.1363 0.7994 0.3412 0.096 Uiso 0.25 1 calc PR A -2
C7B C 0.1596(11) 0.668(3) 0.2369(17) 0.080(2) Uani 0.25 1 d PD A -2
H7B H 0.1715 0.7783 0.2125 0.096 Uiso 0.25 1 calc PR A -2

loop_
_atom_site_aniso_label
_atom_site_aniso_U_11
_atom_site_aniso_U_22
_atom_site_aniso_U_33
_atom_site_aniso_U_23
_atom_site_aniso_U_13
_atom_site_aniso_U_12
In1 0.0462(5) 0.0419(4) 0.0329(4) 0.000 0.000 0.0012(5)
O1 0.045(5) 0.039(4) 0.056(5) 0.000 0.000 0.000
C1 0.058(6) 0.051(5) 0.051(5) 0.000 0.017(5) 0.000
O3 0.087(4) 0.060(3) 0.079(3) -0.006(3) 0.045(3) -0.008(3)
C10 0.120(11) 0.059(6) 0.077(7) 0.000 -0.033(7) 0.000
C5 0.089(13) 0.060(9) 0.094(11) 0.000 0.000 0.000
C8 0.084(9) 0.089(8) 0.095(8) 0.000 -0.053(8) 0.000
C9 0.039(5) 0.086(6) 0.023(3) 0.000 0.010(3) 0.000
C11 0.30(4) 0.125(19) 0.056(10) 0.000 0.000 0.000
C2A 0.089(6) 0.069(4) 0.081(5) -0.005(8) 0.039(4) -0.014(9)
C3A 0.089(6) 0.069(4) 0.081(5) -0.005(8) 0.039(4) -0.014(9)
C4A 0.089(6) 0.069(4) 0.081(5) -0.005(8) 0.039(4) -0.014(9)
C5A 0.089(6) 0.069(4) 0.081(5) -0.005(8) 0.039(4) -0.014(9)
C6A 0.089(6) 0.069(4) 0.081(5) -0.005(8) 0.039(4) -0.014(9)
C7A 0.089(6) 0.069(4) 0.081(5) -0.005(8) 0.039(4) -0.014(9)
C2B 0.089(6) 0.069(4) 0.081(5) -0.005(8) 0.039(4) -0.014(9)
C3B 0.089(6) 0.069(4) 0.081(5) -0.005(8) 0.039(4) -0.014(9)
C4B 0.089(6) 0.069(4) 0.081(5) -0.005(8) 0.039(4) -0.014(9)
C5B 0.089(6) 0.069(4) 0.081(5) -0.005(8) 0.039(4) -0.014(9)
C6B 0.089(6) 0.069(4) 0.081(5) -0.005(8) 0.039(4) -0.014(9)
C7B 0.089(6) 0.069(4) 0.081(5) -0.005(8) 0.039(4) -0.014(9)

loop_
_atom_type_symbol
_atom_type_description
_atom_type_scat_dispersion_real
_atom_type_scat_dispersion_imag
_atom_type_scat_source
C C 0.0033 0.0016 'International Tables Vol C Tables 4.2.6.8 and 6.1.1.4'
H H 0.0000 0.0000 'International Tables Vol C Tables 4.2.6.8 and 6.1.1.4'
In In -0.7276 1.3100 'International Tables Vol C Tables 4.2.6.8 and 6.1.1.4'
O O 0.0106 0.0060 'International Tables Vol C Tables 4.2.6.8 and 6.1.1.4'

loop_
_geom_angle_atom_site_label_1
_geom_angle_atom_site_label_2
_geom_angle_atom_site_label_3
_geom_angle
_geom_angle_site_symmetry_1
_geom_angle_site_symmetry_3
O1 In1 O1 179.998(1) 13 .
O1 In1 O3 88.0(2) 13 .
O1 In1 O3 92.0(2) . .
O1 In1 O3 88.0(2) 13 10
O1 In1 O3 92.0(2) . 10
O3 In1 O3 89.9(3) . 10
O1 In1 O3 92.0(2) 13 6
O1 In1 O3 88.0(2) . 6
O3 In1 O3 90.1(3) . 6
O3 In1 O3 180.0(4) 10 6
O1 In1 O3 92.0(2) 13 13
O1 In1 O3 88.0(2) . 13
O3 In1 O3 180.0 . 13
O3 In1 O3 90.1(3) 10 13
O3 In1 O3 89.9(3) 6 13
In1 O1 In1 119.5(4) . 3_565
In1 O1 H1 120.2(2) . .
In1 O1 H1 120.2(2) 3_565 .
O3 C1 O3 125.6(8) 12_565 .
O3 C1 C2A 117.8(10) 12_565 .
O3 C1 C2A 116.4(10) . .
C1 O3 In1 136.1(5) . .
C9 C10 C10 114.3(7) . 2_565
C9 C10 H10 122.8 . .
C10 C10 H10 122.8 2_565 .
C5 C5 C9 118.0(7) 9_566 3_566
C5 C5 C9 118.0(7) 9_566 .
C9 C5 C9 123.9(14) 3_566 .
C11 C8 C9 124.6(10) . .
C11 C8 C5A 118.5(10) . .
C9 C8 C5A 116.6(9) . .
C11 C8 C5B 118.5(10) . 12_565
C9 C8 C5B 116.6(9) . 12_565
C5A C8 C5B 12.6(13) . 12_565
C11 C8 C5A 118.5(10) . 12_565
C9 C8 C5A 116.6(9) . 12_565
C5A C8 C5A 12.6(13) . 12_565
C5B C8 C5A 0.0(15) 12_565 12_565
C8 C9 C5 115.2(10) . .
C8 C9 C10 117.2(9) . .
C5 C9 C10 127.6(10) . .
C8 C11 C8 116.6(14) 10_556 .
C8 C11 H11 121.7 10_556 .
C8 C11 H11 121.7 . .
C3A C2A C7A 118.5(10) . .
C3A C2A C1 117.9(14) . .
C7A C2A C1 123.5(15) . .
C2A C3A C4A 121.3(13) . .
C2A C3A H3A 119.3 . .
C4A C3A H3A 119.3 . .
C3A C4A C5A 121.8(14) . .
C3A C4A H4A 119.1 . .
C5A C4A H4A 119.1 . .
C4A C5A C6A 115.3(10) . .
C4A C5A C8 133.4(13) . .
C6A C5A C8 111.3(12) . .
C7A C6A C5A 120.5(14) . .
C7A C6A H6A 119.8 . .
C5A C6A H6A 119.8 . .
C2A C7A C6A 122.6(14) . .
C2A C7A H7A 118.7 . .
C6A C7A H7A 118.7 . .
C4B C3B H3B 119.5 . .
C3B C4B H4B 119.3 . .
C7B C6B H6B 119.9 . .
C6B C7B H7B 118.7 . .

loop_
_geom_bond_atom_site_label_1
_geom_bond_atom_site_label_2
_geom_bond_distance
_geom_bond_site_symmetry_2
In1 O1 2.060(5) 13
In1 O1 2.060(5) .
In1 O3 2.156(5) .
In1 O3 2.156(5) 10
In1 O3 2.156(5) 6
In1 O3 2.156(5) 13
O1 In1 2.060(5) 3_565
O1 H1 0.980(5) .
C1 O3 1.213(6) 12_565
C1 O3 1.213(6) .
C1 C2A 1.471(5) .
C10 C9 1.435(12) .
C10 C10 1.53(3) 2_565
C10 H10 0.9500 .
C5 C5 1.38(3) 9_566
C5 C9 1.420(11) 3_566
C5 C9 1.420(11) .
C8 C11 1.391(11) .
C8 C9 1.417(10) .
C8 C5A 1.479(5) .
C8 C5B 1.479(5) 12_565
C8 C5A 1.479(5) 12_565
C11 C8 1.391(11) 10_556
C11 H11 0.9500 .
C2A C3A 1.386(11) .
C2A C7A 1.386(11) .
C3A C4A 1.389(5) .
C3A H3A 0.9500 .
C4A C5A 1.445(12) .
C4A H4A 0.9500 .
C5A C6A 1.445(12) .
C6A C7A 1.389(5) .
C6A H6A 0.9500 .
C7A H7A 0.9500 .
C3B C4B 1.390(5) .
C3B H3B 0.9500 .
C4B H4B 0.9500 .
C6B C7B 1.390(5) .
C6B H6B 0.9500 .
C7B H7B 0.9500 .

loop_
_geom_torsion_atom_site_label_1
_geom_torsion_atom_site_label_2
_geom_torsion_atom_site_label_3
_geom_torsion_atom_site_label_4
_geom_torsion
_geom_torsion_site_symmetry_1
_geom_torsion_site_symmetry_4
_geom_torsion_publ_flag
O1 In1 O3 C1 20.7(8) . . no
O3 In1 O3 C1 108.9(8) 6_555 . no
In1 O3 C1 C2A -174.0(6) . . no
In1 O3 C1 C2B -174.0(6) . . no
In1 O3 C1 O3 1.6(10) . 8_565 no
C11 C8 C9 C10 180.00 . . no
C11 C8 C9 C5 0.00 . . no

loop_
_platon_squeeze_void_nr
_platon_squeeze_void_average_x
_platon_squeeze_void_average_y
_platon_squeeze_void_average_z
_platon_squeeze_void_volume
_platon_squeeze_void_count_electrons
_platon_squeeze_void_content
1 -0.023 -0.162 -0.219 1722 317 ' '
